data_8106958
loop_
_publ_author_name
'Liang, En-Xiang'
'He, Bin-Hong'
'Xu, Yi-Xue'
'Yi, Jian-Min'
'Ren, Shao'

_publ_section_title
;
 Crystal structure of
 (E)-1-(2-chlorophenyl)-N-(4-chlorophenyl)methanimine, C13H9Cl2N
;
_journal_issue 2
_journal_name_full 'Zeitschrift f\"ur Kristallographie - New Crystal Structures'
_journal_page_first 627
_journal_page_last 628
_journal_paper_doi 10.1515/ncrs-2015-0215
_journal_volume 231
_journal_year 2016
_chemical_formula_moiety 'C13 H9 Cl2 N'
_chemical_formula_sum 'C13 H9 Cl2 N'
_chemical_formula_weight 250.11
_space_group_IT_number 14
_space_group_name_Hall '-P 2ybc'
_space_group_name_H-M_alt 'P 1 21/c 1'
_symmetry_cell_setting monoclinic
_symmetry_space_group_name_Hall '-P 2ybc'
_symmetry_space_group_name_H-M 'P 1 21/c 1'
_atom_sites_solution_hydrogens geom
_atom_sites_solution_primary direct
_atom_sites_solution_secondary difmap
_cell_angle_alpha 90.00
_cell_angle_beta 91.224(8)
_cell_angle_gamma 90.00
_cell_formula_units_Z 4
_cell_length_a 3.9518(18)
_cell_length_b 10.495(5)
_cell_length_c 27.875(15)
_cell_measurement_reflns_used 1270
_cell_measurement_temperature 293(2)
_cell_measurement_theta_max 21.61
_cell_measurement_theta_min 2.92
_cell_volume 1155.8(10)
_computing_cell_refinement APEX2-2005
_computing_data_collection APEX2-2005
_computing_data_reduction 'SAINT-2005 '
_computing_molecular_graphics 'SHELXTL-2008 [15]'
_computing_publication_material 'SHELXTL-2008 [15]'
_computing_structure_refinement 'SHELXTL-2008 [15]'
_computing_structure_solution 'SHELXTL-2008 [15]'
_diffrn_ambient_temperature 293(2)
_diffrn_measured_fraction_theta_full 0.999
_diffrn_measured_fraction_theta_max 0.999
_diffrn_measurement_device_type 'CCD area detector'
_diffrn_measurement_method 'phi and omega scans'
_diffrn_radiation_monochromator graphite
_diffrn_radiation_source 'fine-focus sealed tube'
_diffrn_radiation_type MoK\a
_diffrn_radiation_wavelength 0.71073
_diffrn_reflns_av_R_equivalents 0.0367
_diffrn_reflns_av_sigmaI/netI 0.0444
_diffrn_reflns_limit_h_max 4
_diffrn_reflns_limit_h_min -4
_diffrn_reflns_limit_k_max 9
_diffrn_reflns_limit_k_min -12
_diffrn_reflns_limit_l_max 33
_diffrn_reflns_limit_l_min -33
_diffrn_reflns_number 5872
_diffrn_reflns_theta_full 25.05
_diffrn_reflns_theta_max 25.05
_diffrn_reflns_theta_min 1.46
_exptl_absorpt_coefficient_mu 0.530
_exptl_absorpt_correction_T_max 0.9489
_exptl_absorpt_correction_T_min 0.9015
_exptl_absorpt_correction_type multi-scan
_exptl_absorpt_process_details 'SADABS (Bruker, 2005)'
_exptl_crystal_colour colorless
_exptl_crystal_density_diffrn 1.437
_exptl_crystal_density_method 'not measured'
_exptl_crystal_description block
_exptl_crystal_F_000 512
_exptl_crystal_size_max 0.20
_exptl_crystal_size_mid 0.12
_exptl_crystal_size_min 0.10
_refine_diff_density_max 0.664
_refine_diff_density_min -0.316
_refine_diff_density_rms 0.071
_refine_ls_extinction_method none
_refine_ls_goodness_of_fit_ref 1.097
_refine_ls_hydrogen_treatment constr
_refine_ls_matrix_type full
_refine_ls_number_parameters 145
_refine_ls_number_reflns 2054
_refine_ls_number_restraints 0
_refine_ls_restrained_S_all 1.097
_refine_ls_R_factor_all 0.0980
_refine_ls_R_factor_gt 0.0719
_refine_ls_shift/su_max 0.000
_refine_ls_shift/su_mean 0.000
_refine_ls_structure_factor_coef Fsqd
_refine_ls_weighting_details 'calc w=1/[\s^2^(Fo^2^)+(0.0600P)^2^+2.7000P] where P=(Fo^2^+2Fc^2^)/3'
_refine_ls_weighting_scheme calc
_refine_ls_wR_factor_gt 0.1725
_refine_ls_wR_factor_ref 0.1862
_reflns_number_gt 1461
_reflns_number_total 2054
_reflns_threshold_expression >2sigma(I)
_cod_data_source_file suppl_ncrs-2015-0215_suppl.cif
_cod_data_source_block 1
_cod_original_sg_symbol_Hall '-P 2ybc '
_cod_original_sg_symbol_H-M ' P 21/c'
_cod_database_code 8106958

loop_
_symmetry_equiv_pos_as_xyz
'x, y, z'
'-x, y+1/2, -z+1/2'
'-x, -y, -z'
'x, -y-1/2, z-1/2'

loop_
_atom_site_label
_atom_site_type_symbol
_atom_site_fract_x
_atom_site_fract_y
_atom_site_fract_z
_atom_site_U_iso_or_equiv
_atom_site_adp_type
_atom_site_occupancy
_atom_site_symmetry_multiplicity
_atom_site_calc_flag
_atom_site_refinement_flags
_atom_site_disorder_assembly
_atom_site_disorder_group
Cl1 Cl 0.1507(4) -0.00216(13) 0.08093(5) 0.0610(4) Uani 1 1 d . . .
Cl2 Cl 0.0426(4) 0.17307(15) 0.39305(4) 0.0664(5) Uani 1 1 d . . .
N1 N 0.3297(11) 0.2822(4) 0.18939(14) 0.0479(10) Uani 1 1 d . . .
C1 C 0.3251(12) 0.1472(4) 0.06908(17) 0.0442(11) Uani 1 1 d . . .
C2 C 0.3950(14) 0.1765(5) 0.02224(17) 0.0535(13) Uani 1 1 d . . .
H2 H 0.3442 0.1187 -0.0022 0.064 Uiso 1 1 calc R . .
C3 C 0.5404(14) 0.2919(6) 0.01178(17) 0.0570(14) Uani 1 1 d . . .
H3 H 0.5918 0.3115 -0.0198 0.068 Uiso 1 1 calc R . .
C4 C 0.6110(15) 0.3793(5) 0.04792(18) 0.0575(14) Uani 1 1 d . . .
H4 H 0.7045 0.4565 0.0403 0.069 Uiso 1 1 d R . .
C5 C 0.5356(13) 0.3492(5) 0.09467(17) 0.0510(13) Uani 1 1 d . . .
H5 H 0.5831 0.4079 0.1189 0.061 Uiso 1 1 calc R . .
C6 C 0.3902(12) 0.2329(5) 0.10638(15) 0.0417(11) Uani 1 1 d . . .
C7 C 0.3173(14) 0.2027(5) 0.15647(17) 0.0492(12) Uani 1 1 d . . .
H7 H 0.2585 0.1193 0.1640 0.059 Uiso 1 1 calc R . .
C8 C 0.2549(11) 0.2486(4) 0.23737(15) 0.0390(11) Uani 1 1 d . . .
C9 C 0.0866(13) 0.1388(5) 0.25105(17) 0.0481(12) Uani 1 1 d . . .
H9 H 0.0146 0.0810 0.2277 0.058 Uiso 1 1 calc R . .
C10 C 0.0237(13) 0.1135(5) 0.29892(17) 0.0474(12) Uani 1 1 d . . .
H10 H -0.0882 0.0395 0.3078 0.057 Uiso 1 1 calc R . .
C11 C 0.1307(13) 0.2006(5) 0.33302(16) 0.0457(12) Uani 1 1 d . . .
C12 C 0.2962(13) 0.3105(5) 0.32035(17) 0.0484(12) Uani 1 1 d . . .
H12 H 0.3649 0.3685 0.3438 0.058 Uiso 1 1 calc R . .
C13 C 0.3599(12) 0.3346(5) 0.27293(17) 0.0466(12) Uani 1 1 d . . .
H13 H 0.4736 0.4086 0.2645 0.056 Uiso 1 1 calc R . .

loop_
_atom_site_aniso_label
_atom_site_aniso_U_11
_atom_site_aniso_U_22
_atom_site_aniso_U_33
_atom_site_aniso_U_23
_atom_site_aniso_U_13
_atom_site_aniso_U_12
Cl1 0.0788(10) 0.0471(7) 0.0568(8) -0.0040(6) -0.0013(7) -0.0086(7)
Cl2 0.0861(11) 0.0733(10) 0.0402(7) 0.0079(6) 0.0100(6) 0.0136(8)
N1 0.061(3) 0.044(2) 0.039(2) -0.0025(19) 0.0054(19) -0.008(2)
C1 0.046(3) 0.042(3) 0.045(3) -0.001(2) 0.001(2) 0.007(2)
C2 0.067(4) 0.055(3) 0.038(3) -0.004(2) -0.002(2) 0.007(3)
C3 0.063(4) 0.071(4) 0.037(3) 0.010(3) 0.005(2) 0.009(3)
C4 0.075(4) 0.050(3) 0.048(3) 0.010(2) 0.007(3) -0.002(3)
C5 0.061(3) 0.048(3) 0.043(3) -0.001(2) 0.002(2) 0.000(3)
C6 0.044(3) 0.043(3) 0.038(2) 0.002(2) 0.001(2) 0.006(2)
C7 0.068(3) 0.038(3) 0.042(3) 0.000(2) 0.005(2) 0.000(2)
C8 0.041(3) 0.040(3) 0.036(2) -0.002(2) 0.002(2) 0.005(2)
C9 0.059(3) 0.038(3) 0.047(3) -0.006(2) 0.004(2) 0.000(2)
C10 0.053(3) 0.040(3) 0.050(3) 0.004(2) 0.006(2) 0.001(2)
C11 0.051(3) 0.047(3) 0.039(2) 0.002(2) 0.006(2) 0.013(2)
C12 0.057(3) 0.045(3) 0.043(3) -0.008(2) -0.004(2) 0.005(2)
C13 0.051(3) 0.037(3) 0.051(3) -0.002(2) -0.002(2) -0.001(2)

loop_
_atom_type_symbol
_atom_type_description
_atom_type_scat_dispersion_real
_atom_type_scat_dispersion_imag
_atom_type_scat_source
C C 0.0033 0.0016 'International Tables Vol C Tables 4.2.6.8 and 6.1.1.4'
H H 0.0000 0.0000 'International Tables Vol C Tables 4.2.6.8 and 6.1.1.4'
Cl Cl 0.1484 0.1585 'International Tables Vol C Tables 4.2.6.8 and 6.1.1.4'
N N 0.0061 0.0033 'International Tables Vol C Tables 4.2.6.8 and 6.1.1.4'

loop_
_geom_angle_atom_site_label_1
_geom_angle_atom_site_label_2
_geom_angle_atom_site_label_3
_geom_angle
_geom_angle_site_symmetry_1
_geom_angle_site_symmetry_3
C7 N1 C8 121.6(4) . .
C2 C1 C6 121.8(5) . .
C2 C1 Cl1 117.9(4) . .
C6 C1 Cl1 120.3(4) . .
C3 C2 C1 119.5(5) . .
C3 C2 H2 120.3 . .
C1 C2 H2 120.3 . .
C2 C3 C4 120.5(5) . .
C2 C3 H3 119.8 . .
C4 C3 H3 119.8 . .
C5 C4 C3 119.4(5) . .
C5 C4 H4 121.1 . .
C3 C4 H4 119.5 . .
C4 C5 C6 121.4(5) . .
C4 C5 H5 119.3 . .
C6 C5 H5 119.3 . .
C5 C6 C1 117.5(4) . .
C5 C6 C7 120.3(4) . .
C1 C6 C7 122.3(4) . .
N1 C7 C6 123.6(5) . .
N1 C7 H7 118.2 . .
C6 C7 H7 118.2 . .
C9 C8 C13 118.6(4) . .
C9 C8 N1 125.1(4) . .
C13 C8 N1 116.3(4) . .
C10 C9 C8 121.3(5) . .
C10 C9 H9 119.4 . .
C8 C9 H9 119.4 . .
C11 C10 C9 118.5(5) . .
C11 C10 H10 120.7 . .
C9 C10 H10 120.7 . .
C12 C11 C10 121.3(4) . .
C12 C11 Cl2 119.5(4) . .
C10 C11 Cl2 119.2(4) . .
C13 C12 C11 119.9(5) . .
C13 C12 H12 120.0 . .
C11 C12 H12 120.0 . .
C12 C13 C8 120.4(5) . .
C12 C13 H13 119.8 . .
C8 C13 H13 119.8 . .

loop_
_geom_bond_atom_site_label_1
_geom_bond_atom_site_label_2
_geom_bond_distance
_geom_bond_site_symmetry_2
Cl1 C1 1.747(5) .
Cl2 C11 1.741(5) .
N1 C7 1.241(6) .
N1 C8 1.420(6) .
C1 C2 1.375(7) .
C1 C6 1.394(6) .
C2 C3 1.374(7) .
C2 H2 0.9300 .
C3 C4 1.386(7) .
C3 H3 0.9300 .
C4 C5 1.379(7) .
C4 H4 0.9173 .
C5 C6 1.391(7) .
C5 H5 0.9300 .
C6 C7 1.466(6) .
C7 H7 0.9300 .
C8 C9 1.389(7) .
C8 C13 1.397(6) .
C9 C10 1.388(7) .
C9 H9 0.9300 .
C10 C11 1.378(7) .
C10 H10 0.9300 .
C11 C12 1.376(7) .
C12 C13 1.374(7) .
C12 H12 0.9300 .
C13 H13 0.9300 .

loop_
_geom_torsion_atom_site_label_1
_geom_torsion_atom_site_label_2
_geom_torsion_atom_site_label_3
_geom_torsion_atom_site_label_4
_geom_torsion
_geom_torsion_site_symmetry_1
_geom_torsion_site_symmetry_2
_geom_torsion_site_symmetry_3
_geom_torsion_site_symmetry_4
C6 C1 C2 C3 1.6(8) . . . .
Cl1 C1 C2 C3 -178.3(4) . . . .
C1 C2 C3 C4 -1.1(8) . . . .
C2 C3 C4 C5 0.4(8) . . . .
C3 C4 C5 C6 0.0(8) . . . .
C4 C5 C6 C1 0.4(7) . . . .
C4 C5 C6 C7 179.1(5) . . . .
C2 C1 C6 C5 -1.2(7) . . . .
Cl1 C1 C6 C5 178.7(4) . . . .
C2 C1 C6 C7 -179.9(5) . . . .
Cl1 C1 C6 C7 0.0(7) . . . .
C8 N1 C7 C6 179.6(4) . . . .
C5 C6 C7 N1 11.3(8) . . . .
C1 C6 C7 N1 -170.0(5) . . . .
C7 N1 C8 C9 -16.4(8) . . . .
C7 N1 C8 C13 163.9(5) . . . .
C13 C8 C9 C10 -0.3(7) . . . .
N1 C8 C9 C10 -179.9(5) . . . .
C8 C9 C10 C11 0.3(7) . . . .
C9 C10 C11 C12 0.1(7) . . . .
C9 C10 C11 Cl2 178.0(4) . . . .
C10 C11 C12 C13 -0.5(8) . . . .
Cl2 C11 C12 C13 -178.5(4) . . . .
C11 C12 C13 C8 0.6(7) . . . .
C9 C8 C13 C12 -0.2(7) . . . .
N1 C8 C13 C12 179.5(4) . . . .
